data_7210658
loop_
_publ_author_name
'Li, Meng-Yuan'
'Sevov, Slavi C.'

_publ_section_title
;
 Synthesis, characterization, and magnetic studies of a series of
 metal--mellitate coordination polymers
;
_journal_issue 6
_journal_name_full CrystEngComm
_journal_page_first 1225
_journal_paper_doi 10.1039/c2ce26866c
_journal_volume 15
_journal_year 2013
_chemical_formula_sum 'C14 H48 Co3 O34'
_chemical_formula_weight 937.31
_chemical_name_common Co-mellitate-MeOH
_chemical_name_systematic
;
?
;
_space_group_IT_number 15
_symmetry_cell_setting monoclinic
_symmetry_space_group_name_Hall '-C 2yc'
_symmetry_space_group_name_H-M 'C 1 2/c 1'
_atom_sites_solution_hydrogens geom
_atom_sites_solution_primary direct
_atom_sites_solution_secondary difmap
_audit_creation_method SHELXL-97
_cell_angle_alpha 90.00
_cell_angle_beta 122.453(3)
_cell_angle_gamma 90.00
_cell_formula_units_Z 4
_cell_length_a 18.5326(14)
_cell_length_b 13.1450(14)
_cell_length_c 14.9863(16)
_cell_measurement_reflns_used 6193
_cell_measurement_temperature 120(2)
_cell_measurement_theta_max 26.30
_cell_measurement_theta_min 2.61
_cell_volume 3080.7(5)
_computing_cell_refinement 'Bruker SMART'
_computing_data_collection 'Bruker SMART'
_computing_data_reduction 'Bruker SHELXTL-V5.1'
_computing_molecular_graphics Diamond
_computing_publication_material 'SHELXL-97 (Sheldrick, 1997)'
_computing_structure_refinement 'SHELXL-97 (Sheldrick, 2008)'
_computing_structure_solution 'SHELXS-97 (Sheldrick, 2008)'
_diffrn_ambient_temperature 120(2)
_diffrn_measured_fraction_theta_full 0.990
_diffrn_measured_fraction_theta_max 0.990
_diffrn_measurement_device_type 'CCD area detector'
_diffrn_measurement_method 'phi and omega scans'
_diffrn_radiation_monochromator graphite
_diffrn_radiation_source 'fine-focus sealed tube'
_diffrn_radiation_type MoK\a
_diffrn_radiation_wavelength 0.71073
_diffrn_reflns_av_R_equivalents 0.0320
_diffrn_reflns_av_sigmaI/netI 0.0235
_diffrn_reflns_limit_h_max 23
_diffrn_reflns_limit_h_min -22
_diffrn_reflns_limit_k_max 16
_diffrn_reflns_limit_k_min -16
_diffrn_reflns_limit_l_max 18
_diffrn_reflns_limit_l_min -18
_diffrn_reflns_number 16911
_diffrn_reflns_theta_full 26.35
_diffrn_reflns_theta_max 26.35
_diffrn_reflns_theta_min 2.02
_exptl_absorpt_coefficient_mu 1.730
_exptl_absorpt_correction_T_max 0.901
_exptl_absorpt_correction_T_min 0.847
_exptl_absorpt_correction_type multi-scan
_exptl_absorpt_process_details 'Blessing, R.H. (1995) Acta Cryst. A51, 33-38'
_exptl_crystal_colour pink
_exptl_crystal_density_diffrn 2.021
_exptl_crystal_density_meas ?
_exptl_crystal_density_method 'not measured'
_exptl_crystal_description needle
_exptl_crystal_F_000 1940
_exptl_crystal_size_max 0.14
_exptl_crystal_size_mid 0.08
_exptl_crystal_size_min 0.06
_refine_diff_density_max 0.441
_refine_diff_density_min -0.288
_refine_diff_density_rms 0.068
_refine_ls_extinction_method none
_refine_ls_goodness_of_fit_ref 1.040
_refine_ls_hydrogen_treatment mixed
_refine_ls_matrix_type full
_refine_ls_number_parameters 288
_refine_ls_number_reflns 3118
_refine_ls_number_restraints 0
_refine_ls_restrained_S_all 1.040
_refine_ls_R_factor_all 0.0294
_refine_ls_R_factor_gt 0.0243
_refine_ls_shift/su_max 0.001
_refine_ls_shift/su_mean 0.000
_refine_ls_structure_factor_coef Fsqd
_refine_ls_weighting_details 'calc w=1/[\s^2^(Fo^2^)+(0.0345P)^2^+4.1453P] where P=(Fo^2^+2Fc^2^)/3'
_refine_ls_weighting_scheme calc
_refine_ls_wR_factor_gt 0.0628
_refine_ls_wR_factor_ref 0.0658
_reflns_number_gt 2750
_reflns_number_total 3118
_reflns_threshold_expression >2sigma(I)
_cod_data_source_file c2ce26866c.txt
_cod_data_source_block b
_cod_depositor_comments
;
The following automatic conversions were performed:

'_exptl_absorpt_correction_type' value 'multi scan' changed to
'multi-scan' according to
/home/saulius/struct/CIF-dictionaries/cif_core.dic dictionary named
'cif_core.dic' version 2.4.2 from 2011-04-26.

Automatic conversion script
Id: cif_fix_values 1891 2012-01-12 08:04:46Z andrius 

The following automatic conversions were performed:

'_exptl_crystal_density_meas' value 'not measured' was changed to '?'
- the value is perceived as not measured.

Automatic conversion script
Id: cif_fix_values 3008 2015-01-20 13:52:24Z robertas 
;
_cod_original_sg_symbol_H-M C2/c
_cod_database_code 7210658

loop_
_symmetry_equiv_pos_as_xyz
'x, y, z'
'-x, y, -z+1/2'
'x+1/2, y+1/2, z'
'-x+1/2, y+1/2, -z+1/2'
'-x, -y, -z'
'x, -y, z-1/2'
'-x+1/2, -y+1/2, -z'
'x+1/2, -y+1/2, z-1/2'

loop_
_atom_site_label
_atom_site_type_symbol
_atom_site_fract_x
_atom_site_fract_y
_atom_site_fract_z
_atom_site_U_iso_or_equiv
_atom_site_adp_type
_atom_site_occupancy
_atom_site_symmetry_multiplicity
_atom_site_calc_flag
_atom_site_refinement_flags
_atom_site_disorder_assembly
_atom_site_disorder_group
Co1 Co 0.342472(16) 0.367821(19) 0.34745(2) 0.00965(9) Uani 1 1 d . . .
Co2 Co 0.0000 0.5000 0.0000 0.00947(10) Uani 1 2 d S . .
O1 O 0.22315(8) 0.36243(10) 0.33333(11) 0.0106(3) Uani 1 1 d . B .
O1S O 0.2682(2) 0.6433(3) 0.4239(3) 0.0306(8) Uani 0.50 1 d P A 2
O2 O 0.15672(9) 0.28811(11) 0.17396(11) 0.0141(3) Uani 1 1 d . B .
O3 O 0.46454(10) 0.37858(12) 0.37136(13) 0.0165(3) Uani 1 1 d . B .
H3A H 0.4740(17) 0.431(2) 0.364(2) 0.025 Uiso 1 1 d . . .
H3B H 0.4753(17) 0.340(2) 0.339(2) 0.025 Uiso 1 1 d . . .
O4 O 0.39773(9) 0.30582(11) 0.49737(11) 0.0129(3) Uani 1 1 d . B .
H4A H 0.4326(16) 0.3444(19) 0.551(2) 0.019 Uiso 1 1 d . . .
H4B H 0.3696(17) 0.276(2) 0.507(2) 0.019 Uiso 1 1 d . . .
O5 O 0.32415(10) 0.21727(12) 0.29254(13) 0.0193(3) Uani 1 1 d . B .
H5A H 0.3503(18) 0.167(2) 0.300(2) 0.029 Uiso 1 1 d . . .
H5B H 0.2779(19) 0.209(2) 0.244(2) 0.029 Uiso 1 1 d . . .
O6 O 0.28924(10) 0.42965(12) 0.19841(12) 0.0174(3) Uani 1 1 d . B .
H6A H 0.2426(19) 0.427(2) 0.160(2) 0.026 Uiso 1 1 d . . .
H6B H 0.3069(18) 0.482(2) 0.194(2) 0.026 Uiso 1 1 d . . .
O7 O -0.11214(9) 0.50690(12) -0.00006(12) 0.0131(3) Uani 1 1 d . . .
H7A H -0.1058(16) 0.533(2) 0.050(2) 0.020 Uiso 1 1 d . . .
H7B H -0.1381(17) 0.457(2) -0.009(2) 0.020 Uiso 1 1 d . . .
O8 O 0.00940(10) 0.34419(11) 0.00603(12) 0.0143(3) Uani 1 1 d . . .
H8A H 0.0564(18) 0.3198(19) 0.059(2) 0.022 Uiso 1 1 d . . .
H8B H -0.0259(17) 0.306(2) -0.004(2) 0.022 Uiso 1 1 d . . .
O9 O 0.08513(8) 0.53377(10) 0.16969(10) 0.0112(3) Uani 1 1 d . . .
O10 O 0.10063(9) 0.57910(10) 0.32288(11) 0.0117(3) Uani 1 1 d . . .
O11 O 0.02326(9) 0.08339(10) 0.15888(11) 0.0137(3) Uani 1 1 d . . .
O12 O 0.14819(9) 0.11153(10) 0.31085(11) 0.0146(3) Uani 1 1 d . . .
O13 O 0.29710(9) 0.84454(11) -0.00319(12) 0.0127(3) Uani 1 1 d . . .
H13A H 0.2896(16) 0.8518(18) 0.048(2) 0.019 Uiso 1 1 d . . .
H13B H 0.2526(17) 0.8459(19) -0.055(2) 0.019 Uiso 1 1 d . . .
O14 O 0.5000 0.25508(17) 0.2500 0.0205(5) Uani 1 2 d S . .
H14B H 0.5415(16) 0.217(2) 0.279(2) 0.031 Uiso 1 1 d . . .
O15 O 0.3792(8) 0.5131(11) 0.4198(14) 0.0060(14) Uani 0.50 1 d P B 1
O15A O 0.3606(9) 0.5134(14) 0.4150(17) 0.019(3) Uani 0.50 1 d P B 2
H15A H 0.399(2) 0.541(3) 0.413(3) 0.029 Uiso 1 1 d . C 2
C1 C 0.07753(12) 0.51827(14) 0.24728(15) 0.0091(4) Uani 1 1 d . B .
C1S C 0.2961(3) 0.7218(4) 0.5023(4) 0.0321(12) Uani 0.50 1 d P . 2
C2 C 0.15781(12) 0.32560(14) 0.25134(15) 0.0093(4) Uani 1 1 d . . .
C3 C 0.07349(12) 0.13502(14) 0.24039(15) 0.0101(4) Uani 1 1 d . B .
C4 C 0.03739(12) 0.41878(14) 0.24963(14) 0.0080(4) Uani 1 1 d . . .
C5 C 0.07559(12) 0.32689(14) 0.24975(14) 0.0085(4) Uani 1 1 d . B .
C6 C 0.03751(11) 0.23514(14) 0.24929(14) 0.0089(4) Uani 1 1 d . . .
C7 C 0.3314(3) 0.5655(4) 0.4647(5) 0.0261(12) Uani 0.50 1 d P B 1
H14A H 0.797(2) 0.075(3) 0.446(3) 0.039 Uiso 1 1 d . . .

loop_
_atom_site_aniso_label
_atom_site_aniso_U_11
_atom_site_aniso_U_22
_atom_site_aniso_U_33
_atom_site_aniso_U_23
_atom_site_aniso_U_13
_atom_site_aniso_U_12
Co1 0.00876(14) 0.00967(14) 0.01061(15) 0.00075(10) 0.00526(12) -0.00005(10)
Co2 0.00956(19) 0.00975(19) 0.00926(19) -0.00039(14) 0.00516(16) -0.00150(14)
O1 0.0082(7) 0.0123(7) 0.0108(7) -0.0010(5) 0.0047(6) -0.0010(5)
O1S 0.0234(18) 0.0253(18) 0.042(2) -0.0135(16) 0.0165(17) -0.0011(15)
O2 0.0104(7) 0.0218(8) 0.0109(7) -0.0024(6) 0.0062(6) 0.0018(6)
O3 0.0163(8) 0.0127(7) 0.0247(9) 0.0019(6) 0.0138(7) -0.0006(6)
O4 0.0111(7) 0.0138(7) 0.0116(7) 0.0008(6) 0.0046(6) -0.0039(6)
O5 0.0118(7) 0.0139(8) 0.0232(8) -0.0059(6) 0.0034(7) 0.0030(6)
O6 0.0131(7) 0.0181(8) 0.0154(8) 0.0039(6) 0.0040(6) -0.0055(6)
O7 0.0145(8) 0.0143(7) 0.0135(8) -0.0038(6) 0.0095(7) -0.0045(6)
O8 0.0107(7) 0.0133(7) 0.0135(8) 0.0020(6) 0.0028(6) -0.0022(6)
O9 0.0114(7) 0.0129(7) 0.0098(7) 0.0009(5) 0.0060(6) -0.0021(5)
O10 0.0134(7) 0.0103(7) 0.0124(7) -0.0018(5) 0.0075(6) -0.0018(5)
O11 0.0129(7) 0.0107(7) 0.0126(7) -0.0031(5) 0.0035(6) 0.0007(5)
O12 0.0102(7) 0.0142(7) 0.0142(7) -0.0013(6) 0.0031(6) 0.0031(6)
O13 0.0103(7) 0.0162(7) 0.0101(7) -0.0004(6) 0.0045(6) -0.0001(6)
O14 0.0194(12) 0.0129(11) 0.0304(13) 0.000 0.0142(11) 0.000
O15 -0.001(5) 0.008(2) 0.021(3) -0.0044(18) 0.012(4) -0.007(3)
O15A 0.004(6) 0.030(3) 0.033(3) -0.007(2) 0.017(4) -0.014(3)
C1 0.0050(9) 0.0107(9) 0.0094(9) 0.0014(7) 0.0024(8) 0.0014(7)
C1S 0.041(3) 0.031(3) 0.023(3) -0.011(2) 0.017(2) -0.010(2)
C2 0.0095(9) 0.0075(9) 0.0107(9) 0.0032(7) 0.0052(8) 0.0019(7)
C3 0.0111(10) 0.0103(9) 0.0115(10) 0.0016(7) 0.0078(8) -0.0007(7)
C4 0.0089(9) 0.0093(9) 0.0049(9) -0.0002(7) 0.0031(8) -0.0012(7)
C5 0.0081(9) 0.0118(9) 0.0046(9) -0.0002(7) 0.0027(8) 0.0001(7)
C6 0.0081(9) 0.0109(9) 0.0045(9) 0.0004(7) 0.0013(7) 0.0003(7)
C7 0.012(2) 0.024(2) 0.037(3) -0.006(2) 0.010(2) 0.001(2)

loop_
_atom_type_symbol
_atom_type_description
_atom_type_scat_dispersion_real
_atom_type_scat_dispersion_imag
_atom_type_scat_source
C C 0.0033 0.0016 'International Tables Vol C Tables 4.2.6.8 and 6.1.1.4'
H H 0.0000 0.0000 'International Tables Vol C Tables 4.2.6.8 and 6.1.1.4'
O O 0.0106 0.0060 'International Tables Vol C Tables 4.2.6.8 and 6.1.1.4'
Co Co 0.3494 0.9721 'International Tables Vol C Tables 4.2.6.8 and 6.1.1.4'

loop_
_geom_angle_atom_site_label_1
_geom_angle_atom_site_label_2
_geom_angle_atom_site_label_3
_geom_angle
_geom_angle_site_symmetry_1
_geom_angle_site_symmetry_3
O6 Co1 O4 179.13(6) . .
O6 Co1 O3 90.21(6) . .
O4 Co1 O3 88.92(6) . .
O6 Co1 O5 93.68(7) . .
O4 Co1 O5 86.34(6) . .
O3 Co1 O5 93.63(7) . .
O6 Co1 O15A 91.3(6) . .
O4 Co1 O15A 88.7(6) . .
O3 Co1 O15A 88.7(3) . .
O5 Co1 O15A 174.5(5) . .
O6 Co1 O1 92.19(6) . .
O4 Co1 O1 88.69(6) . .
O3 Co1 O1 176.05(6) . .
O5 Co1 O1 89.35(6) . .
O15A Co1 O1 88.1(3) . .
O6 Co1 O15 92.0(5) . .
O4 Co1 O15 87.9(5) . .
O3 Co1 O15 80.3(3) . .
O5 Co1 O15 171.7(4) . .
O15A Co1 O15 8.5(6) . .
O1 Co1 O15 96.5(3) . .
O8 Co2 O8 180.0 . 5_565
O8 Co2 O7 83.99(6) . 5_565
O8 Co2 O7 96.01(6) 5_565 5_565
O8 Co2 O7 96.01(6) . .
O8 Co2 O7 83.99(6) 5_565 .
O7 Co2 O7 179.999(4) 5_565 .
O8 Co2 O9 99.15(5) . .
O8 Co2 O9 80.85(5) 5_565 .
O7 Co2 O9 84.94(5) 5_565 .
O7 Co2 O9 95.06(5) . .
O8 Co2 O9 80.85(5) . 5_565
O8 Co2 O9 99.15(5) 5_565 5_565
O7 Co2 O9 95.06(5) 5_565 5_565
O7 Co2 O9 84.94(5) . 5_565
O9 Co2 O9 180.0 . 5_565
C2 O1 Co1 120.95(12) . .
C1 O9 Co2 131.86(12) . .
C7 O15 Co1 121.8(7) . .
O10 C1 O9 125.10(17) . .
O10 C1 C4 117.49(16) . .
O9 C1 C4 117.42(16) . .
O1S C1S C1S 110.0(5) . 7_566
O2 C2 O1 125.45(17) . .
O2 C2 C5 118.40(16) . .
O1 C2 C5 116.14(16) . .
O12 C3 O11 126.28(18) . .
O12 C3 C6 118.80(17) . .
O11 C3 C6 114.91(16) . .
C4 C4 C5 120.34(11) 2 .
C4 C4 C1 120.25(10) 2 .
C5 C4 C1 119.40(16) . .
C6 C5 C4 119.45(17) . .
C6 C5 C2 119.56(16) . .
C4 C5 C2 120.99(16) . .
C5 C6 C6 120.20(11) . 2
C5 C6 C3 120.43(16) . .
C6 C6 C3 119.27(10) 2 .

loop_
_geom_bond_atom_site_label_1
_geom_bond_atom_site_label_2
_geom_bond_distance
_geom_bond_site_symmetry_2
Co1 O6 2.0635(16) .
Co1 O4 2.0716(14) .
Co1 O3 2.0967(15) .
Co1 O5 2.0997(15) .
Co1 O15A 2.106(19) .
Co1 O1 2.1066(14) .
Co1 O15 2.120(15) .
Co2 O8 2.0533(15) .
Co2 O8 2.0534(15) 5_565
Co2 O7 2.0797(14) 5_565
Co2 O7 2.0798(14) .
Co2 O9 2.2017(13) .
Co2 O9 2.2017(13) 5_565
O1 C2 1.270(2) .
O1S C1S 1.435(6) .
O2 C2 1.250(2) .
O9 C1 1.261(2) .
O10 C1 1.259(2) .
O11 C3 1.264(2) .
O12 C3 1.248(2) .
O15 C7 1.532(15) .
C1 C4 1.514(3) .
C1S C1S 1.831(11) 7_566
C2 C5 1.511(3) .
C3 C6 1.513(3) .
C4 C4 1.392(4) 2
C4 C5 1.400(3) .
C5 C6 1.396(3) .
C6 C6 1.402(4) 2
